data_7045623
loop_
_publ_author_name
'Starobrat, A.'
'Jaro\'n, T'
'Grochala, W.'

_publ_section_title
;
 New hydrogen-rich ammonium metal borohydrides,
 NH<sub>4</sub>[M(BH<sub>4</sub>)<sub>4</sub>], M = Y, Sc, Al, as
 potential H<sub>2</sub> sources.
;
_journal_issue 13
_journal_name_full 'Dalton transactions (Cambridge, England : 2003)'
_journal_page_first 4442
_journal_page_last 4448
_journal_paper_doi 10.1039/c7dt03926c
_journal_volume 47
_journal_year 2018
_chemical_formula_moiety 'B4 H16 Sc, Li'
_chemical_formula_sum 'B4 H16 Li Sc'
_chemical_formula_weight 111.3
_space_group_IT_number 87
_space_group_name_Hall '-I 4'
_space_group_name_H-M_alt 'I 4/m'
_symmetry_cell_setting tetragonal
_symmetry_Int_Tables_number 87
_symmetry_space_group_name_Hall '-I 4'
_symmetry_space_group_name_H-M 'I 4/m'
_cell_angle_alpha 90
_cell_angle_beta 90
_cell_angle_gamma 90
_cell_formula_units_Z 8
_cell_length_a 14.2842(4)
_cell_length_b 14.2842(4)
_cell_length_c 7.3758(2)
_cell_measurement_temperature 295
_cell_volume 1504.95(7)
_diffrn_ambient_temperature 295
_diffrn_detector one-dimensional
_diffrn_detector_type LYNXEYE
_diffrn_measurement_device_type 'Bruker D8 Discover'
_diffrn_radiation_probe x-ray
_diffrn_radiation_type 'Cu K\a'
_diffrn_radiation_wavelength 1.5418
_exptl_absorpt_coefficient_mu 7.273
_exptl_crystal_density_diffrn 0.9821
_exptl_crystal_F_000 120
_pd_char_colour white
_pd_instr_location ' ?'
_pd_meas_2theta_range_inc 0.015
_pd_meas_2theta_range_max 79.989
_pd_meas_2theta_range_min 6.010
_pd_meas_number_of_points 4822
_pd_prep_temperature 295
_pd_proc_2theta_range_inc 0.015
_pd_proc_2theta_range_max 79.989
_pd_proc_2theta_range_min 6.01
_pd_proc_ls_background_function '36 Legendre polynoms'
_pd_proc_ls_pref_orient_corr none
_pd_proc_ls_profile_function Pseudo-Voigt
_pd_proc_ls_prof_R_factor 0.0065
_pd_proc_ls_prof_wR_expected 0.3594
_pd_proc_ls_prof_wR_factor 0.0097
_pd_spec_mounting 'quartz capillary'
_pd_spec_mount_mode transmission
_pd_spec_shape cylinder
_refine_diff_density_max 0.11
_refine_diff_density_min -0.15
_refine_ls_goodness_of_fit_all 0.03
_refine_ls_hydrogen_treatment refall
_refine_ls_number_constraints 1
_refine_ls_number_parameters 105
_refine_ls_number_restraints 47
_refine_ls_R_factor_all 0.0484
_refine_ls_R_factor_gt 0.0357
_refine_ls_shift/su_max 0.0402
_refine_ls_shift/su_mean 0.0019
_refine_ls_weighting_scheme sigma
_refine_ls_wR_factor_all 0.0315
_refine_ls_wR_factor_gt 0.0295
_cod_data_source_file c7dt03926c2.cif
_cod_data_source_block I
_cod_depositor_comments
;
The following automatic conversions were performed:

'_diffrn_radiation_probe' value 'X-ray' changed to 'x-ray' according
to
/home/data/users/saulius/crontab/automatic-downloads/rss-feeds/RSC/lib/dictionaries/cif_core.dic
dictionary named 'cif_core.dic' version 2.4.2 from 2011-04-26.

Automatic conversion script
Id: cif_fix_values 4973 2017-02-22 13:04:09Z antanas 

 Adding full bibliography for 7045622--7045625.cif.
;
_cod_original_cell_volume 1504.96(8)
_cod_original_formula_sum 'B4 H16 Li1 Sc1'
_cod_database_code 7045623

loop_
_space_group_symop_id
_space_group_symop_operation_xyz
1 x,y,z
2 -x,-y,z
3 -y,x,z
4 y,-x,z
5 -x,-y,-z
6 x,y,-z
7 y,-x,-z
8 -y,x,-z
9 x+1/2,y+1/2,z+1/2
10 -x+1/2,-y+1/2,z+1/2
11 -y+1/2,x+1/2,z+1/2
12 y+1/2,-x+1/2,z+1/2
13 -x+1/2,-y+1/2,-z+1/2
14 x+1/2,y+1/2,-z+1/2
15 y+1/2,-x+1/2,-z+1/2
16 -y+1/2,x+1/2,-z+1/2

loop_
_atom_site_label
_atom_site_type_symbol
_atom_site_fract_x
_atom_site_fract_y
_atom_site_fract_z
_atom_site_adp_type
_atom_site_U_iso_or_equiv
_atom_site_site_symmetry_multiplicity
_atom_site_occupancy
_atom_site_calc_flag
H1 H 0.8058(12) 0.4168(7) 0.5 Uiso 0.049(5) 8 1 d
H3 H 0.7572(10) 0.556(4) 0.2130(9) Uiso 0.049(5) 16 1 d
H4 H 0.7579(11) 0.7092(8) 0.5 Uiso 0.049(5) 8 1 d
H5 H 0.680(3) 0.4784(16) 0.348(4) Uiso 0.049(5) 16 1 d
H7 H 0.8892(6) 0.4940(9) 0.3731(11) Uiso 0.049(5) 16 1 d
H8 H 0.8610(6) 0.6635(8) 0.6252(11) Uiso 0.049(5) 16 1 d
B10 B 0.8797(8) 0.4486(7) 0.5 Uiso 0.041(4) 8 1 d
H12 H 0.9347(13) 0.3893(12) 0.5 Uiso 0.049(5) 8 1 d
H13 H 0.6382(8) 0.5354(10) 0.1463(6) Uiso 0.049(5) 16 1 d
B14 B 0.6830(4) 0.5440(6) 0.2607(5) Uiso 0.041(4) 16 1 d
H15 H 0.659(2) 0.607(2) 0.343(4) Uiso 0.049(5) 16 1 d
Sc9 Sc 0.77320(19) 0.5614(2) 0.5 Uani 0.0302(19) 8 1 d
B19 B 0.8377(7) 0.7029(6) 0.5 Uiso 0.041(4) 8 1 d
H20 H 0.8705(12) 0.7765(10) 0.5 Uiso 0.049(5) 8 1 d
Li1 Li 0.5 0.5 0.290(5) Uiso 0.1 4 1 d
Li2 Li 0.25 0.120(4) 0.5 Uiso 0.1 8 0.5 d

loop_
_atom_site_aniso_label
_atom_site_aniso_type_symbol
_atom_site_aniso_U_11
_atom_site_aniso_U_22
_atom_site_aniso_U_33
_atom_site_aniso_U_12
_atom_site_aniso_U_13
_atom_site_aniso_U_23
Sc9 Sc 0.037(4) 0.021(4) 0.0328(19) 0.000(3) 0 0

loop_
_atom_type_symbol
_atom_type_scat_dispersion_real
_atom_type_scat_dispersion_imag
_atom_type_scat_source
B 0.0090 0.0039 'International Tables Vol C tables 4.2.6.8 and 6.1.1.1'
H 0.0000 0.0000 'International Tables Vol C tables 4.2.6.8 and 6.1.1.1'
Li 0.0008 0.0003 'International Tables Vol C tables 4.2.6.8 and 6.1.1.1'
Sc 0.3119 1.5331 'International Tables Vol C tables 4.2.6.8 and 6.1.1.1'

loop_
_geom_angle_atom_site_label_1
_geom_angle_atom_site_label_2
_geom_angle_atom_site_label_3
_geom_angle_site_symmetry_1
_geom_angle_site_symmetry_3
_geom_angle
H1 B10 H7 . . 109.5(8)
H1 B10 H7 . 6_556 109.5(8)
H1 B10 H12 . . 109.5(14)
H1 B10 Sc9 . . 70.0(8)
H7 B10 H7 . 6_556 109.5(12)
H7 B10 H12 . . 109.5(9)
H7 B10 Sc9 . . 70.8(7)
H7 B10 H12 6_556 . 109.5(9)
H7 B10 Sc9 6_556 . 70.8(7)
H12 B10 Sc9 . . 179.5(12)
H3 B14 H5 . . 109(3)
H3 B14 H13 . . 109.5(7)
H3 B14 H15 . . 109(3)
H3 B14 Sc9 . . 71.5(5)
H3 B14 Li1 . . 165.7(12)
H3 B14 Li2 . 9_554 46.3(14)
H5 B14 H13 . . 109.5(19)
H5 B14 H15 . . 109(2)
H5 B14 Sc9 . . 70.0(17)
H5 B14 Li1 . . 74(2)
H5 B14 Li2 . 9_554 147(2)
H13 B14 H15 . . 109.5(18)
H13 B14 Sc9 . . 179.0(6)
H13 B14 Li1 . . 56.9(9)
H13 B14 Li2 . 9_554 70.0(7)
H15 B14 Sc9 . . 70.1(16)
H15 B14 Li1 . . 81.1(17)
H15 B14 Li2 . 9_554 101(2)
Sc9 B14 Li1 . . 122.1(7)
Sc9 B14 Li2 . 9_554 111.0(5)
Li1 B14 Li2 . 9_554 123.6(7)
H1 Sc9 H3 . . 89.4(14)
H1 Sc9 H3 . 6_556 89.4(14)
H1 Sc9 H4 . . 173.2(6)
H1 Sc9 H5 . . 65.7(9)
H1 Sc9 H5 . 6_556 65.7(9)
H1 Sc9 H7 . . 52.3(5)
H1 Sc9 H7 . 6_556 52.3(5)
H1 Sc9 H8 . . 122.5(5)
H1 Sc9 H8 . 6_556 122.5(5)
H1 Sc9 B10 . . 30.6(5)
H1 Sc9 B14 . . 91.1(4)
H1 Sc9 B14 . 6_556 91.1(4)
H1 Sc9 H15 . . 118.1(10)
H1 Sc9 H15 . 6_556 118.1(10)
H1 Sc9 B19 . . 142.8(5)
H3 Sc9 H3 . 6_556 167.1(8)
H3 Sc9 H4 . . 91.4(14)
H3 Sc9 H5 . . 51.9(13)
H3 Sc9 H5 . 6_556 116.2(13)
H3 Sc9 H7 . . 68.4(8)
H3 Sc9 H7 . 6_556 120.2(9)
H3 Sc9 H8 . . 121.1(11)
H3 Sc9 H8 . 6_556 69.9(11)
H3 Sc9 B10 . . 92.7(11)
H3 Sc9 B14 . . 30.2(5)
H3 Sc9 B14 . 6_556 137.0(5)
H3 Sc9 H15 . . 51.8(11)
H3 Sc9 H15 . 6_556 118.3(10)
H3 Sc9 B19 . . 94.4(13)
H3 Sc9 H4 6_556 . 91.4(14)
H3 Sc9 H5 6_556 . 116.2(13)
H3 Sc9 H5 6_556 6_556 51.9(13)
H3 Sc9 H7 6_556 . 120.2(9)
H3 Sc9 H7 6_556 6_556 68.4(8)
H3 Sc9 H8 6_556 . 69.9(11)
H3 Sc9 H8 6_556 6_556 121.1(11)
H3 Sc9 B10 6_556 . 92.7(11)
H3 Sc9 B14 6_556 . 137.0(5)
H3 Sc9 B14 6_556 6_556 30.2(5)
H3 Sc9 H15 6_556 . 118.3(10)
H3 Sc9 H15 6_556 6_556 51.8(11)
H3 Sc9 B19 6_556 . 94.4(13)
H4 Sc9 H5 . . 119.7(8)
H4 Sc9 H5 . 6_556 119.7(8)
H4 Sc9 H7 . . 121.9(5)
H4 Sc9 H7 . 6_556 121.9(5)
H4 Sc9 H8 . . 51.7(4)
H4 Sc9 H8 . 6_556 51.7(4)
H4 Sc9 B10 . . 142.5(5)
H4 Sc9 B14 . . 93.0(3)
H4 Sc9 B14 . 6_556 93.0(3)
H4 Sc9 H15 . . 67.3(10)
H4 Sc9 H15 . 6_556 67.3(10)
H4 Sc9 B19 . . 30.4(5)
H5 Sc9 H5 . 6_556 64.4(11)
H5 Sc9 H7 . . 90.1(10)
H5 Sc9 H7 . 6_556 118.0(9)
H5 Sc9 H8 . . 170.7(8)
H5 Sc9 H8 . 6_556 121.7(8)
H5 Sc9 B10 . . 91.3(9)
H5 Sc9 B14 . . 30.6(7)
H5 Sc9 B14 . 6_556 89.7(9)
H5 Sc9 H15 . . 52.4(12)
H5 Sc9 H15 . 6_556 88.6(13)
H5 Sc9 B19 . . 140.8(7)
H5 Sc9 H7 6_556 . 118.0(9)
H5 Sc9 H7 6_556 6_556 90.1(10)
H5 Sc9 H8 6_556 . 121.7(8)
H5 Sc9 H8 6_556 6_556 170.7(8)
H5 Sc9 B10 6_556 . 91.3(9)
H5 Sc9 B14 6_556 . 89.7(9)
H5 Sc9 B14 6_556 6_556 30.6(7)
H5 Sc9 H15 6_556 . 88.6(13)
H5 Sc9 H15 6_556 6_556 52.4(12)
H5 Sc9 B19 6_556 . 140.8(7)
H7 Sc9 H7 . 6_556 52.1(3)
H7 Sc9 H8 . . 92.4(4)
H7 Sc9 H8 . 6_556 70.2(4)
H7 Sc9 B10 . . 30.5(3)
H7 Sc9 B14 . . 93.0(3)
H7 Sc9 B14 . 6_556 139.2(4)
H7 Sc9 H15 . . 120.1(8)
H7 Sc9 H15 . 6_556 169.6(9)
H7 Sc9 B19 . . 95.1(4)
H7 Sc9 H8 6_556 . 70.2(4)
H7 Sc9 H8 6_556 6_556 92.4(4)
H7 Sc9 B10 6_556 . 30.5(3)
H7 Sc9 B14 6_556 . 139.2(4)
H7 Sc9 B14 6_556 6_556 93.0(3)
H7 Sc9 H15 6_556 . 169.6(9)
H7 Sc9 H15 6_556 6_556 120.1(8)
H7 Sc9 B19 6_556 . 95.1(4)
H8 Sc9 H8 . 6_556 51.3(3)
H8 Sc9 B10 . . 95.4(4)
H8 Sc9 B14 . . 140.2(4)
H8 Sc9 B14 . 6_556 94.2(3)
H8 Sc9 H15 . . 119.0(10)
H8 Sc9 H15 . 6_556 90.5(9)
H8 Sc9 B19 . . 30.0(3)
H8 Sc9 B10 6_556 . 95.4(4)
H8 Sc9 B14 6_556 . 94.2(3)
H8 Sc9 B14 6_556 6_556 140.2(4)
H8 Sc9 H15 6_556 . 90.5(9)
H8 Sc9 H15 6_556 6_556 119.0(10)
H8 Sc9 B19 6_556 . 30.0(3)
B10 Sc9 B14 . . 108.7(3)
B10 Sc9 B14 . 6_556 108.7(3)
B10 Sc9 H15 . . 139.2(9)
B10 Sc9 H15 . 6_556 139.2(9)
B10 Sc9 B19 . . 112.1(4)
B14 Sc9 B14 . 6_556 106.7(2)
B14 Sc9 H15 . . 30.5(9)
B14 Sc9 H15 . 6_556 91.1(8)
B14 Sc9 B19 . . 110.2(3)
B14 Sc9 H15 6_556 . 91.1(8)
B14 Sc9 H15 6_556 6_556 30.5(9)
B14 Sc9 B19 6_556 . 110.2(3)
H15 Sc9 H15 . 6_556 66.6(12)
H15 Sc9 B19 . . 92.5(9)
H15 Sc9 B19 6_556 . 92.5(9)
H4 B19 H8 . . 109.5(8)
H4 B19 H8 . 6_556 109.5(8)
H4 B19 Sc9 . . 70.1(7)
H4 B19 H20 . . 109.5(12)
H8 B19 H8 . 6_556 109.5(10)
H8 B19 Sc9 . . 70.7(7)
H8 B19 H20 . . 109.5(9)
H8 B19 Sc9 6_556 . 70.7(7)
H8 B19 H20 6_556 . 109.5(9)
Sc9 B19 H20 . . 179.6(11)
H13 Li1 H13 . 2_665 125.2(15)
H13 Li1 H13 . 3_655 77.8(8)
H13 Li1 H13 . 4_565 77.8(8)
H13 Li1 B14 . . 22.90(18)
H13 Li1 B14 . 2_665 148.1(15)
H13 Li1 B14 . 3_655 87.2(5)
H13 Li1 B14 . 4_565 88.7(5)
H13 Li1 Li1 . 5_666 117.4(8)
H13 Li1 H13 2_665 3_655 77.8(8)
H13 Li1 H13 2_665 4_565 77.8(8)
H13 Li1 B14 2_665 . 148.1(15)
H13 Li1 B14 2_665 2_665 22.90(18)
H13 Li1 B14 2_665 3_655 88.7(5)
H13 Li1 B14 2_665 4_565 87.2(5)
H13 Li1 Li1 2_665 5_666 117.4(8)
H13 Li1 H13 3_655 4_565 125.2(15)
H13 Li1 B14 3_655 . 88.7(5)
H13 Li1 B14 3_655 2_665 87.2(5)
H13 Li1 B14 3_655 3_655 22.90(18)
H13 Li1 B14 3_655 4_565 148.1(15)
H13 Li1 Li1 3_655 5_666 117.4(8)
H13 Li1 B14 4_565 . 87.2(5)
H13 Li1 B14 4_565 2_665 88.7(5)
H13 Li1 B14 4_565 3_655 148.1(15)
H13 Li1 B14 4_565 4_565 22.90(18)
H13 Li1 Li1 4_565 5_666 117.4(8)
B14 Li1 B14 . 2_665 171.0(14)
B14 Li1 B14 . 3_655 89.6(3)
B14 Li1 B14 . 4_565 89.6(3)
B14 Li1 Li1 . 5_666 94.5(7)
B14 Li1 B14 2_665 3_655 89.6(3)
B14 Li1 B14 2_665 4_565 89.6(3)
B14 Li1 Li1 2_665 5_666 94.5(7)
B14 Li1 B14 3_655 4_565 171.0(14)
B14 Li1 Li1 3_655 5_666 94.5(7)
B14 Li1 Li1 4_565 5_666 94.5(7)
H3 Li2 H3 9_445 14_445 119(3)
H3 Li2 H12 9_445 4_565 76.4(12)
H3 Li2 H13 9_445 9_445 50.5(10)
H3 Li2 H13 9_445 14_445 101(2)
H3 Li2 B14 9_445 9_445 26.7(6)
H3 Li2 B14 9_445 14_445 119(3)
H3 Li2 H20 9_445 2_665 111.7(10)
H3 Li2 H12 14_445 4_565 76.4(12)
H3 Li2 H13 14_445 9_445 101(2)
H3 Li2 H13 14_445 14_445 50.5(10)
H3 Li2 B14 14_445 9_445 119(3)
H3 Li2 B14 14_445 14_445 26.7(6)
H3 Li2 H20 14_445 2_665 111.7(10)
H12 Li2 H13 4_565 9_445 117(2)
H12 Li2 H13 4_565 14_445 117(2)
H12 Li2 B14 4_565 9_445 101.9(14)
H12 Li2 B14 4_565 14_445 101.9(14)
H12 Li2 H20 4_565 2_665 161(2)
H13 Li2 H13 9_445 14_445 56.7(8)
H13 Li2 B14 9_445 9_445 26.1(4)
H13 Li2 B14 9_445 14_445 82.0(11)
H13 Li2 H20 9_445 2_665 79.3(5)
H13 Li2 B14 14_445 9_445 82.0(11)
H13 Li2 B14 14_445 14_445 26.1(4)
H13 Li2 H20 14_445 2_665 79.3(5)
B14 Li2 B14 9_445 14_445 106.1(15)
B14 Li2 H20 9_445 2_665 89.6(4)
B14 Li2 H20 14_445 2_665 89.6(4)

loop_
_geom_bond_atom_site_label_1
_geom_bond_atom_site_label_2
_geom_bond_site_symmetry_2
_geom_bond_distance
B10 H1 . 1.149(19)
B10 H7 . 1.147(12)
B10 H7 6_556 1.147(12)
B10 H12 . 1.16(2)
B10 Sc9 . 2.215(11)
B14 H3 . 1.130(17)
B14 H5 . 1.14(3)
B14 H13 . 1.066(9)
B14 H15 . 1.14(3)
B14 Sc9 . 2.199(5)
B14 Li1 . 2.697(6)
B14 Li2 9_554 2.41(2)
Sc9 H1 . 2.117(11)
Sc9 H3 . 2.130(7)
Sc9 H3 6_556 2.130(7)
Sc9 H4 . 2.124(11)
Sc9 H5 . 2.10(3)
Sc9 H5 6_556 2.10(3)
Sc9 H7 . 2.133(10)
Sc9 H7 6_556 2.133(10)
Sc9 H8 . 2.135(11)
Sc9 H8 6_556 2.135(11)
Sc9 H15 . 2.10(3)
Sc9 H15 6_556 2.10(3)
Sc9 B19 . 2.221(9)
B19 H4 . 1.143(18)
B19 H8 . 1.131(11)
B19 H8 6_556 1.131(11)
B19 H20 . 1.151(17)
Li1 H13 . 2.296(18)
Li1 H13 2_665 2.296(18)
Li1 H13 3_655 2.296(18)
Li1 H13 4_565 2.296(18)
Li1 Li1 5_666 3.10(5)
Li2 H3 9_445 1.82(4)
Li2 H3 14_445 1.82(4)
Li2 H12 4_565 2.14(3)
Li2 H13 9_445 2.27(3)
Li2 H13 14_445 2.27(3)
Li2 H20 2_665 2.27(4)

loop_
_restr_distance_atom_site_label_1
_restr_distance_atom_site_label_2
_restr_distance_site_symmetry_2
_restr_distance_target
_restr_distance_target_weight_param
B10 H1 . 1.15 0.01
B10 H7 . 1.15 0.01
B10 H12 . 1.15 0.01
B14 H3 . 1.15 0.01
B14 H5 . 1.15 0.01
B14 H13 . 1.15 0.01
B14 H15 . 1.15 0.01
B19 H4 . 1.15 0.01
B19 H8 . 1.15 0.01
B19 H20 . 1.15 0.01
Sc9 H1 . 2.1 0.01
Sc9 H3 . 2.1 0.01
Sc9 H3 6_556 2.1 0.01
Sc9 H4 . 2.1 0.01
Sc9 H5 . 2.1 0.01
Sc9 H5 6_556 2.1 0.01
Sc9 H7 . 2.1 0.01
Sc9 H7 6_556 2.1 0.01
Sc9 H8 . 2.1 0.01
Sc9 H8 6_556 2.1 0.01
Sc9 H15 . 2.1 0.01
Sc9 H15 6_556 2.1 0.01
H13 H13 6_555 2.2 0.01

loop_
_restr_angle_atom_site_label_1
_restr_angle_site_symmetry_1
_restr_angle_atom_site_label_2
_restr_angle_atom_site_label_3
_restr_angle_site_symmetry_3
_restr_angle_target
_restr_angle_target_weight_param
H1 . B10 H7 . 109.47 0.05
H1 . B10 H7 6_556 109.47 0.05
H1 . B10 H12 . 109.47 0.05
H7 . B10 H7 6_556 109.47 0.05
H7 . B10 H12 . 109.47 0.05
H7 6_556 B10 H12 . 109.47 0.05
H3 . B14 H5 . 109.47 0.05
H3 . B14 H13 . 109.47 0.05
H3 . B14 H15 . 109.47 0.05
H5 . B14 H13 . 109.47 0.05
H5 . B14 H15 . 109.47 0.05
H13 . B14 H15 . 109.47 0.05
H4 . B19 H8 . 109.47 0.05
H4 . B19 H8 6_556 109.47 0.05
H4 . B19 H20 . 109.47 0.05
H8 . B19 H8 6_556 109.47 0.05
H8 . B19 H20 . 109.47 0.05
H8 6_556 B19 H20 . 109.47 0.05
B10 . Sc9 B14 . 109.47 0.5
B10 . Sc9 B14 6_556 109.47 0.5
B10 . Sc9 B19 . 109.47 0.5
B14 . Sc9 B14 6_556 109.47 0.5
B14 . Sc9 B19 . 109.47 0.5
B14 6_556 Sc9 B19 . 109.47 0.5
